data_4347513
loop_
_publ_author_name
'Reuter, Kirsten'
'Buchner, Magnus R.'
'Thiele, G\"unther'
'von H\"anisch, Carsten'

_publ_section_title
;
 Stable Alkali-Metal Complexes of Hybrid Disila-Crown Ethers.
;
_journal_issue 9
_journal_name_full 'Inorganic chemistry'
_journal_page_first 4441
_journal_page_last 4447
_journal_paper_doi 10.1021/acs.inorgchem.6b00267
_journal_volume 55
_journal_year 2016
_chemical_formula_moiety 'C12 H28 Cl Na O9 Si2, C6 H6'
_chemical_formula_sum 'C18 H34 Cl Na O9 Si2'
_chemical_formula_weight 509.07
_space_group_crystal_system triclinic
_space_group_IT_number 2
_space_group_name_Hall '-P 1'
_space_group_name_H-M_alt 'P -1'
_atom_sites_solution_hydrogens geom
_audit_creation_date 2015-11-16
_audit_creation_method
;
Olex2 1.2
(compiled 2015.09.30 svn.r3233 for OlexSys, GUI svn.r5103)
;
_cell_angle_alpha 91.291(2)
_cell_angle_beta 92.820(2)
_cell_angle_gamma 97.259(2)
_cell_formula_units_Z 2
_cell_length_a 9.8536(5)
_cell_length_b 9.9654(5)
_cell_length_c 13.0638(6)
_cell_measurement_reflns_used 9907
_cell_measurement_temperature 100(2)
_cell_measurement_theta_max 27.152
_cell_measurement_theta_min 2.540
_cell_volume 1270.44(11)
_computing_cell_refinement 'SAINT v8.34A (Bruker, 2013)'
_computing_data_reduction 'SAINT v8.34A (Bruker, 2013)'
_computing_molecular_graphics 'Olex2 (Dolomanov et al., 2009)'
_computing_publication_material 'Olex2 (Dolomanov et al., 2009)'
_computing_structure_refinement 'ShelXL (Sheldrick, 2015)'
_diffrn_ambient_temperature 100(2)
_diffrn_measured_fraction_theta_full 0.996
_diffrn_measured_fraction_theta_max 0.995
_diffrn_measurement_device_type 'Bruker QUEST D8'
_diffrn_measurement_method rotational
_diffrn_radiation_monochromator graphite
_diffrn_radiation_type MoK\a
_diffrn_radiation_wavelength 0.71073
_diffrn_reflns_av_R_equivalents 0.0338
_diffrn_reflns_av_unetI/netI 0.0210
_diffrn_reflns_Laue_measured_fraction_full 0.996
_diffrn_reflns_Laue_measured_fraction_max 0.995
_diffrn_reflns_limit_h_max 11
_diffrn_reflns_limit_h_min -12
_diffrn_reflns_limit_k_max 12
_diffrn_reflns_limit_k_min -12
_diffrn_reflns_limit_l_max 16
_diffrn_reflns_limit_l_min -16
_diffrn_reflns_number 33119
_diffrn_reflns_point_group_measured_fraction_full 0.996
_diffrn_reflns_point_group_measured_fraction_max 0.995
_diffrn_reflns_theta_full 25.000
_diffrn_reflns_theta_max 27.183
_diffrn_reflns_theta_min 2.540
_diffrn_source 'sealed tube'
_exptl_absorpt_coefficient_mu 0.305
_exptl_absorpt_correction_T_max 0.7455
_exptl_absorpt_correction_T_min 0.6900
_exptl_absorpt_correction_type multi-scan
_exptl_absorpt_process_details 'SADABS V2014/4 (Bruker AXS Inc.)'
_exptl_crystal_colour_lustre clear
_exptl_crystal_colour_modifier light
_exptl_crystal_colour_primary colourless
_exptl_crystal_density_diffrn 1.331
_exptl_crystal_description needle
_exptl_crystal_F_000 540
_exptl_crystal_size_max 0.537
_exptl_crystal_size_mid 0.167
_exptl_crystal_size_min 0.124
_refine_diff_density_max 1.006
_refine_diff_density_min -0.305
_refine_diff_density_rms 0.078
_refine_ls_extinction_method none
_refine_ls_goodness_of_fit_ref 1.068
_refine_ls_hydrogen_treatment constr
_refine_ls_matrix_type full
_refine_ls_number_parameters 280
_refine_ls_number_reflns 5632
_refine_ls_number_restraints 0
_refine_ls_restrained_S_all 1.068
_refine_ls_R_factor_all 0.0474
_refine_ls_R_factor_gt 0.0403
_refine_ls_shift/su_max 0.001
_refine_ls_shift/su_mean 0.000
_refine_ls_structure_factor_coef Fsqd
_refine_ls_weighting_details 'w=1/[\s^2^(Fo^2^)+(0.0564P)^2^+1.3602P] where P=(Fo^2^+2Fc^2^)/3'
_refine_ls_weighting_scheme calc
_refine_ls_wR_factor_gt 0.1092
_refine_ls_wR_factor_ref 0.1141
_reflns_Friedel_coverage 0.000
_reflns_number_gt 4931
_reflns_number_total 5632
_reflns_threshold_expression 'I > 2\s(I)'
_cod_data_source_file ic6b00267_si_002.cif
_cod_data_source_block kr126_p-1
_cod_database_code 4347513
_shelxl_version_number 2014-3
_shelx_space_group_comment
;
The symmetry employed for this shelxl refinement is uniquely defined
by the following loop, which should always be used as a source of
symmetry information in preference to the above space-group names.
They are only intended as comments.
;
_shelx_estimated_absorpt_t_max 0.963
_shelx_estimated_absorpt_t_min 0.854
_olex2_refinement_description
;
1. Fixed Uiso
 At 1.2 times of:
  All C(H) groups, All C(H,H) groups
 At 1.5 times of:
  All C(H,H,H) groups
2.a Secondary CH2 refined with riding coordinates:
 C10(H10A,H10B), C8(H8A,H8B), C7(H7A,H7B), C11(H11A,H11B), C12(H12A,H12B),
 C6(H6A,H6B), C9(H9A,H9B), C5(H5A,H5B)
2.b Me refined with riding coordinates:
 C2(H2A,H2B,H2C), C1(H1A,H1B,H1C), C4(H4A,H4B,H4C), C3(H3A,H3B,H3C)
2.c Aromatic/amide H refined with riding coordinates:
 C13(H13), C18(H18), C17(H17), C15(H15), C14(H14), C16(H16)
;
_olex2_submission_special_instructions 'No special instructions were received'

loop_
_space_group_symop_operation_xyz
'x, y, z'
'-x, -y, -z'

loop_
_atom_site_label
_atom_site_type_symbol
_atom_site_fract_x
_atom_site_fract_y
_atom_site_fract_z
_atom_site_U_iso_or_equiv
_atom_site_adp_type
_atom_site_occupancy
_atom_site_site_symmetry_order
_atom_site_calc_flag
_atom_site_refinement_flags_posn
O6 O 0.98478(19) 0.0799(2) 0.82847(16) 0.0475(5) Uani 1 1 d .
O7 O 0.9765(2) 0.1573(2) 0.66211(13) 0.0465(5) Uani 1 1 d .
C2 C 0.7559(2) -0.5002(2) 0.86676(16) 0.0203(4) Uani 1 1 d .
H2A H 0.7963 -0.5821 0.8492 0.030 Uiso 1 1 calc R
H2B H 0.7351 -0.5007 0.9394 0.030 Uiso 1 1 calc R
H2C H 0.6713 -0.4979 0.8245 0.030 Uiso 1 1 calc R
C1 C 1.0429(2) -0.3493(2) 0.91957(16) 0.0216(4) Uani 1 1 d .
H1A H 1.0834 -0.4312 0.9020 0.032 Uiso 1 1 calc R
H1B H 1.1066 -0.2693 0.9047 0.032 Uiso 1 1 calc R
H1C H 1.0249 -0.3483 0.9927 0.032 Uiso 1 1 calc R
C4 C 0.8480(3) -0.4918(2) 0.59657(17) 0.0289(5) Uani 1 1 d .
H4A H 0.9016 -0.5635 0.6185 0.043 Uiso 1 1 calc R
H4B H 0.7517 -0.5174 0.6113 0.043 Uiso 1 1 calc R
H4C H 0.8553 -0.4794 0.5228 0.043 Uiso 1 1 calc R
C3 C 1.0974(2) -0.2779(2) 0.64153(18) 0.0280(5) Uani 1 1 d .
H3A H 1.1523 -0.3487 0.6631 0.042 Uiso 1 1 calc R
H3B H 1.1057 -0.2637 0.5680 0.042 Uiso 1 1 calc R
H3C H 1.1303 -0.1935 0.6799 0.042 Uiso 1 1 calc R
O9 O 1.18953(16) 0.16146(17) 0.75341(13) 0.0297(4) Uani 1 1 d .
O8 O 1.03676(19) 0.31037(19) 0.80100(16) 0.0428(5) Uani 1 1 d .
C13 C 0.3484(2) 0.4931(2) 0.79943(18) 0.0246(4) Uani 1 1 d .
H13 H 0.3026 0.4231 0.8380 0.030 Uiso 1 1 calc R
C18 C 0.3980(2) 0.6162(2) 0.84631(17) 0.0234(4) Uani 1 1 d .
H18 H 0.3859 0.6310 0.9172 0.028 Uiso 1 1 calc R
C17 C 0.4653(2) 0.7181(2) 0.79048(17) 0.0237(4) Uani 1 1 d .
H17 H 0.4991 0.8028 0.8230 0.028 Uiso 1 1 calc R
C15 C 0.4339(2) 0.5736(3) 0.64078(18) 0.0320(5) Uani 1 1 d .
H15 H 0.4470 0.5586 0.5701 0.038 Uiso 1 1 calc R
C14 C 0.3653(2) 0.4718(2) 0.69658(19) 0.0293(5) Uani 1 1 d .
H14 H 0.3301 0.3877 0.6639 0.035 Uiso 1 1 calc R
C16 C 0.4832(2) 0.6969(2) 0.68810(18) 0.0277(5) Uani 1 1 d .
H16 H 0.5295 0.7668 0.6498 0.033 Uiso 1 1 calc R
Cl1 Cl 1.04769(5) 0.17828(5) 0.75995(4) 0.01879(12) Uani 1 1 d .
Si1 Si 0.87955(5) -0.34782(5) 0.84243(4) 0.01302(12) Uani 1 1 d .
Si2 Si 0.91507(5) -0.33073(5) 0.66732(4) 0.01449(13) Uani 1 1 d .
Na1 Na 0.77629(8) -0.03649(7) 0.74974(6) 0.01631(17) Uani 1 1 d .
O3 O 0.63465(14) 0.14649(14) 0.74271(11) 0.0188(3) Uani 1 1 d .
O1 O 0.81066(14) -0.20827(13) 0.87239(10) 0.0151(3) Uani 1 1 d .
O5 O 0.82363(15) -0.20862(14) 0.62999(10) 0.0174(3) Uani 1 1 d .
O2 O 0.65928(14) -0.00489(13) 0.91264(10) 0.0169(3) Uani 1 1 d .
O4 O 0.67643(14) -0.00691(13) 0.57262(10) 0.0180(3) Uani 1 1 d .
C10 C 0.6561(2) 0.1318(2) 0.56390(16) 0.0219(4) Uani 1 1 d .
H10A H 0.6128 0.1468 0.4958 0.026 Uiso 1 1 calc R
H10B H 0.7451 0.1906 0.5717 0.026 Uiso 1 1 calc R
C8 C 0.5523(2) 0.1633(2) 0.82747(16) 0.0211(4) Uani 1 1 d .
H8A H 0.4658 0.1006 0.8198 0.025 Uiso 1 1 calc R
H8B H 0.5296 0.2571 0.8316 0.025 Uiso 1 1 calc R
C7 C 0.6342(2) 0.13256(19) 0.92241(16) 0.0203(4) Uani 1 1 d .
H7A H 0.7219 0.1935 0.9289 0.024 Uiso 1 1 calc R
H7B H 0.5824 0.1457 0.9841 0.024 Uiso 1 1 calc R
C11 C 0.7753(2) -0.0462(2) 0.50560(15) 0.0175(4) Uani 1 1 d .
H11A H 0.8648 0.0099 0.5203 0.021 Uiso 1 1 calc R
H11B H 0.7453 -0.0340 0.4333 0.021 Uiso 1 1 calc R
C12 C 0.7880(2) -0.1927(2) 0.52358(14) 0.0190(4) Uani 1 1 d .
H12A H 0.7001 -0.2490 0.5040 0.023 Uiso 1 1 calc R
H12B H 0.8596 -0.2226 0.4810 0.023 Uiso 1 1 calc R
C6 C 0.7521(2) -0.0420(2) 0.99136(14) 0.0185(4) Uani 1 1 d .
H6A H 0.7166 -0.0270 1.0597 0.022 Uiso 1 1 calc R
H6B H 0.8427 0.0129 0.9881 0.022 Uiso 1 1 calc R
C9 C 0.5653(2) 0.1646(2) 0.64671(17) 0.0239(4) Uani 1 1 d .
H9A H 0.5456 0.2593 0.6416 0.029 Uiso 1 1 calc R
H9B H 0.4774 0.1040 0.6401 0.029 Uiso 1 1 calc R
C5 C 0.7642(2) -0.1895(2) 0.97332(14) 0.0181(4) Uani 1 1 d .
H5A H 0.8300 -0.2195 1.0250 0.022 Uiso 1 1 calc R
H5B H 0.6741 -0.2442 0.9799 0.022 Uiso 1 1 calc R

loop_
_atom_site_aniso_label
_atom_site_aniso_U_11
_atom_site_aniso_U_22
_atom_site_aniso_U_33
_atom_site_aniso_U_23
_atom_site_aniso_U_13
_atom_site_aniso_U_12
O6 0.0298(10) 0.0596(13) 0.0484(12) 0.0257(10) 0.0019(8) -0.0168(9)
O7 0.0330(10) 0.0815(15) 0.0231(9) -0.0118(9) -0.0082(7) 0.0057(10)
C2 0.0184(9) 0.0153(9) 0.0272(10) 0.0056(8) 0.0027(8) 0.0004(7)
C1 0.0160(9) 0.0266(10) 0.0225(10) 0.0031(8) -0.0023(8) 0.0045(8)
C4 0.0411(14) 0.0213(10) 0.0238(11) -0.0054(8) 0.0006(9) 0.0037(9)
C3 0.0207(11) 0.0363(12) 0.0286(11) 0.0059(9) 0.0095(9) 0.0058(9)
O9 0.0154(7) 0.0335(9) 0.0396(9) -0.0019(7) 0.0012(6) 0.0017(6)
O8 0.0317(10) 0.0329(10) 0.0627(13) -0.0168(9) 0.0037(9) 0.0026(8)
C13 0.0166(10) 0.0187(10) 0.0382(12) 0.0021(9) 0.0009(9) 0.0009(8)
C18 0.0210(10) 0.0250(10) 0.0237(10) -0.0031(8) 0.0036(8) 0.0003(8)
C17 0.0176(10) 0.0192(10) 0.0327(12) -0.0022(8) -0.0020(8) -0.0025(8)
C15 0.0238(11) 0.0522(15) 0.0217(11) -0.0072(10) 0.0010(9) 0.0131(10)
C14 0.0203(10) 0.0255(11) 0.0419(13) -0.0139(10) -0.0054(9) 0.0078(9)
C16 0.0153(10) 0.0372(12) 0.0304(12) 0.0113(10) 0.0005(8) 0.0005(9)
Cl1 0.0146(2) 0.0223(2) 0.0179(2) -0.00106(17) 0.00033(17) -0.00304(17)
Si1 0.0134(2) 0.0115(2) 0.0146(2) 0.00207(18) 0.00122(18) 0.00282(18)
Si2 0.0170(3) 0.0128(2) 0.0146(2) 0.00003(18) 0.00280(19) 0.00452(19)
Na1 0.0183(4) 0.0156(4) 0.0159(4) 0.0003(3) 0.0005(3) 0.0059(3)
O3 0.0143(7) 0.0200(7) 0.0231(7) 0.0021(5) 0.0015(5) 0.0050(5)
O1 0.0199(7) 0.0125(6) 0.0138(6) 0.0012(5) 0.0034(5) 0.0049(5)
O5 0.0239(7) 0.0176(7) 0.0122(6) 0.0008(5) 0.0006(5) 0.0078(5)
O2 0.0191(7) 0.0124(6) 0.0194(7) -0.0019(5) 0.0006(5) 0.0028(5)
O4 0.0180(7) 0.0164(7) 0.0203(7) 0.0043(5) 0.0016(5) 0.0039(5)
C10 0.0259(11) 0.0168(9) 0.0238(10) 0.0065(8) -0.0030(8) 0.0061(8)
C8 0.0183(10) 0.0164(9) 0.0303(11) 0.0014(8) 0.0072(8) 0.0062(7)
C7 0.0238(10) 0.0126(9) 0.0252(10) -0.0043(7) 0.0061(8) 0.0037(7)
C11 0.0173(9) 0.0201(9) 0.0147(9) 0.0026(7) 0.0000(7) 0.0011(7)
C12 0.0234(10) 0.0213(10) 0.0124(9) -0.0007(7) -0.0006(7) 0.0047(8)
C6 0.0231(10) 0.0187(9) 0.0137(9) -0.0017(7) 0.0021(7) 0.0022(8)
C9 0.0215(10) 0.0218(10) 0.0296(11) 0.0047(8) -0.0044(8) 0.0094(8)
C5 0.0233(10) 0.0185(9) 0.0128(9) 0.0016(7) 0.0036(7) 0.0029(8)

loop_
_atom_type_symbol
_atom_type_description
_atom_type_scat_dispersion_real
_atom_type_scat_dispersion_imag
_atom_type_scat_source
C C 0.0033 0.0016 'International Tables Vol C Tables 4.2.6.8 and 6.1.1.4'
H H 0.0000 0.0000 'International Tables Vol C Tables 4.2.6.8 and 6.1.1.4'
Cl Cl 0.1484 0.1585 'International Tables Vol C Tables 4.2.6.8 and 6.1.1.4'
Na Na 0.0362 0.0249 'International Tables Vol C Tables 4.2.6.8 and 6.1.1.4'
O O 0.0106 0.0060 'International Tables Vol C Tables 4.2.6.8 and 6.1.1.4'
Si Si 0.0817 0.0704 'International Tables Vol C Tables 4.2.6.8 and 6.1.1.4'

loop_
_geom_angle_atom_site_label_1
_geom_angle_atom_site_label_2
_geom_angle_atom_site_label_3
_geom_angle
Cl1 O6 Na1 110.33(11)
Cl1 O7 Na1 89.52(10)
H2A C2 H2B 109.5
H2A C2 H2C 109.5
H2B C2 H2C 109.5
Si1 C2 H2A 109.5
Si1 C2 H2B 109.5
Si1 C2 H2C 109.5
H1A C1 H1B 109.5
H1A C1 H1C 109.5
H1B C1 H1C 109.5
Si1 C1 H1A 109.5
Si1 C1 H1B 109.5
Si1 C1 H1C 109.5
H4A C4 H4B 109.5
H4A C4 H4C 109.5
H4B C4 H4C 109.5
Si2 C4 H4A 109.5
Si2 C4 H4B 109.5
Si2 C4 H4C 109.5
H3A C3 H3B 109.5
H3A C3 H3C 109.5
H3B C3 H3C 109.5
Si2 C3 H3A 109.5
Si2 C3 H3B 109.5
Si2 C3 H3C 109.5
C18 C13 H13 120.1
C14 C13 H13 120.1
C14 C13 C18 119.8(2)
C13 C18 H18 119.9
C13 C18 C17 120.3(2)
C17 C18 H18 119.9
C18 C17 H17 120.0
C16 C17 C18 120.0(2)
C16 C17 H17 120.0
C14 C15 H15 120.0
C16 C15 H15 120.0
C16 C15 C14 120.0(2)
C13 C14 C15 119.9(2)
C13 C14 H14 120.0
C15 C14 H14 120.0
C17 C16 C15 120.0(2)
C17 C16 H16 120.0
C15 C16 H16 120.0
O6 Cl1 Na1 44.65(8)
O7 Cl1 O6 108.11(13)
O7 Cl1 O9 111.03(11)
O7 Cl1 O8 110.67(13)
O7 Cl1 Na1 64.05(9)
O9 Cl1 O6 109.19(11)
O9 Cl1 Na1 131.63(7)
O8 Cl1 O6 108.27(13)
O8 Cl1 O9 109.50(11)
O8 Cl1 Na1 117.11(8)
C2 Si1 Si2 110.68(7)
C1 Si1 C2 110.97(9)
C1 Si1 Si2 111.88(7)
O1 Si1 C2 109.48(8)
O1 Si1 C1 109.43(9)
O1 Si1 Si2 104.17(5)
C4 Si2 Si1 110.93(8)
C3 Si2 C4 111.07(11)
C3 Si2 Si1 112.54(8)
O5 Si2 C4 109.46(9)
O5 Si2 C3 108.55(9)
O5 Si2 Si1 104.00(5)
O6 Na1 O7 51.24(6)
O6 Na1 Cl1 25.02(4)
O6 Na1 O3 100.60(7)
O6 Na1 O1 84.35(6)
O6 Na1 O2 89.49(6)
O6 Na1 O4 127.38(6)
O7 Na1 Cl1 26.43(4)
O3 Na1 O7 83.93(6)
O3 Na1 Cl1 90.44(4)
O3 Na1 O2 67.15(5)
O3 Na1 O4 67.51(5)
O1 Na1 O7 129.04(6)
O1 Na1 Cl1 107.64(4)
O1 Na1 O3 133.98(6)
O1 Na1 O2 67.17(5)
O1 Na1 O4 141.74(6)
O5 Na1 O6 110.84(7)
O5 Na1 O7 90.72(6)
O5 Na1 Cl1 104.28(4)
O5 Na1 O3 134.46(6)
O5 Na1 O1 82.54(5)
O5 Na1 O2 141.81(6)
O5 Na1 O4 67.30(5)
O2 Na1 O7 126.20(6)
O2 Na1 Cl1 106.65(4)
O2 Na1 O4 125.46(5)
O4 Na1 O7 76.22(5)
O4 Na1 Cl1 102.38(4)
C8 O3 Na1 117.13(11)
C8 O3 C9 112.72(16)
C9 O3 Na1 116.57(12)
Si1 O1 Na1 122.70(7)
C5 O1 Si1 119.90(11)
C5 O1 Na1 117.35(11)
Si2 O5 Na1 120.68(7)
C12 O5 Si2 120.87(12)
C12 O5 Na1 117.88(11)
C7 O2 Na1 109.03(11)
C7 O2 C6 112.97(15)
C6 O2 Na1 104.59(11)
C10 O4 Na1 107.76(11)
C11 O4 Na1 104.92(11)
C11 O4 C10 112.93(15)
O4 C10 H10A 110.2
O4 C10 H10B 110.2
O4 C10 C9 107.60(16)
H10A C10 H10B 108.5
C9 C10 H10A 110.2
C9 C10 H10B 110.2
O3 C8 H8A 110.3
O3 C8 H8B 110.3
O3 C8 C7 107.02(16)
H8A C8 H8B 108.6
C7 C8 H8A 110.3
C7 C8 H8B 110.3
O2 C7 C8 107.26(16)
O2 C7 H7A 110.3
O2 C7 H7B 110.3
C8 C7 H7A 110.3
C8 C7 H7B 110.3
H7A C7 H7B 108.5
O4 C11 H11A 110.2
O4 C11 H11B 110.2
O4 C11 C12 107.39(15)
H11A C11 H11B 108.5
C12 C11 H11A 110.2
C12 C11 H11B 110.2
O5 C12 C11 109.05(15)
O5 C12 H12A 109.9
O5 C12 H12B 109.9
C11 C12 H12A 109.9
C11 C12 H12B 109.9
H12A C12 H12B 108.3
O2 C6 H6A 110.4
O2 C6 H6B 110.4
O2 C6 C5 106.85(15)
H6A C6 H6B 108.6
C5 C6 H6A 110.4
C5 C6 H6B 110.4
O3 C9 C10 107.83(16)
O3 C9 H9A 110.1
O3 C9 H9B 110.1
C10 C9 H9A 110.1
C10 C9 H9B 110.1
H9A C9 H9B 108.5
O1 C5 C6 108.85(15)
O1 C5 H5A 109.9
O1 C5 H5B 109.9
C6 C5 H5A 109.9
C6 C5 H5B 109.9
H5A C5 H5B 108.3

loop_
_geom_bond_atom_site_label_1
_geom_bond_atom_site_label_2
_geom_bond_distance
O6 Cl1 1.4445(18)
O6 Na1 2.400(2)
O7 Cl1 1.4254(17)
O7 Na1 2.880(2)
C2 H2A 0.9800
C2 H2B 0.9800
C2 H2C 0.9800
C2 Si1 1.867(2)
C1 H1A 0.9800
C1 H1B 0.9800
C1 H1C 0.9800
C1 Si1 1.859(2)
C4 H4A 0.9800
C4 H4B 0.9800
C4 H4C 0.9800
C4 Si2 1.864(2)
C3 H3A 0.9800
C3 H3B 0.9800
C3 H3C 0.9800
C3 Si2 1.856(2)
O9 Cl1 1.4350(16)
O8 Cl1 1.4288(18)
C13 H13 0.9500
C13 C18 1.380(3)
C13 C14 1.377(3)
C18 H18 0.9500
C18 C17 1.383(3)
C17 H17 0.9500
C17 C16 1.373(3)
C15 H15 0.9500
C15 C14 1.387(4)
C15 C16 1.383(4)
C14 H14 0.9500
C16 H16 0.9500
Cl1 Na1 3.2025(9)
Si1 Si2 2.3380(7)
Si1 O1 1.6698(13)
Si2 O5 1.6707(14)
Na1 O3 2.4330(15)
Na1 O1 2.4143(14)
Na1 O5 2.4000(15)
Na1 O2 2.5022(15)
Na1 O4 2.5078(16)
O3 C8 1.424(2)
O3 C9 1.425(2)
O1 C5 1.433(2)
O5 C12 1.434(2)
O2 C7 1.426(2)
O2 C6 1.428(2)
O4 C10 1.428(2)
O4 C11 1.426(2)
C10 H10A 0.9900
C10 H10B 0.9900
C10 C9 1.494(3)
C8 H8A 0.9900
C8 H8B 0.9900
C8 C7 1.505(3)
C7 H7A 0.9900
C7 H7B 0.9900
C11 H11A 0.9900
C11 H11B 0.9900
C11 C12 1.503(3)
C12 H12A 0.9900
C12 H12B 0.9900
C6 H6A 0.9900
C6 H6B 0.9900
C6 C5 1.504(3)
C9 H9A 0.9900
C9 H9B 0.9900
C5 H5A 0.9900
C5 H5B 0.9900
